data_1507839
loop_
_publ_author_name
'Tripathi, Chandra Bhushan'
'Kayal, Satavisha'
'Mukherjee, Santanu'

_publ_section_title
;
 Catalytic asymmetric synthesis of \a,\b-disubstituted
 \a,\g-diaminophosphonic acid precursors by Michael addition of
 \a-substituted nitrophosphonates to nitroolefins.
;
_journal_issue 13
_journal_name_full 'Organic letters'
_journal_page_first 3296
_journal_page_last 3299
_journal_paper_doi 10.1021/ol3012666
_journal_volume 14
_journal_year 2012
_chemical_absolute_configuration ad
_chemical_formula_moiety 'C12 H25 N2 O7 P'
_chemical_formula_sum 'C12 H25 N2 O7 P'
_chemical_formula_weight 340.31
_chemical_name_systematic
;
 ? 
;
_space_group_crystal_system monoclinic
_space_group_IT_number 4
_space_group_name_Hall 'P 2yb'
_space_group_name_H-M_alt 'P 1 21 1'
_symmetry_space_group_name_Hall 'P 2yb'
_symmetry_space_group_name_H-M 'P 1 21 1'
_atom_sites_solution_hydrogens geom
_atom_sites_solution_primary direct
_atom_sites_solution_secondary difmap
_audit_creation_date 2012-04-16
_audit_creation_method
;
  Olex2 1.2-beta
  (compiled 2012.03.20 svn.r2253, GUI svn.r4124)
;
_cell_angle_alpha 90.00
_cell_angle_beta 99.383(8)
_cell_angle_gamma 90.00
_cell_formula_units_Z 2
_cell_length_a 7.5051(16)
_cell_length_b 12.370(3)
_cell_length_c 9.944(3)
_cell_measurement_reflns_used 7746
_cell_measurement_temperature 295(2)
_cell_measurement_theta_max 24.08
_cell_measurement_theta_min 2.65
_cell_volume 910.8(4)
_computing_cell_refinement 'Bruker SAINT'
_computing_data_collection 'Bruker GIS'
_computing_data_reduction 'Bruker SAINT'
_computing_molecular_graphics
;
O. V. Dolomanov, L. J. Bourhis, R. J. Gildea, J. A. K. Howard and H. Puschmann,
OLEX2: a complete structure solution, refinement and analysis program.
J. Appl. Cryst. (2009). 42, 339-341.
;
_computing_publication_material
;
O. V. Dolomanov, L. J. Bourhis, R. J. Gildea, J. A. K. Howard and H. Puschmann,
OLEX2: a complete structure solution, refinement and analysis program.
J. Appl. Cryst. (2009). 42, 339-341.
;
_computing_structure_refinement
;
SHELXL, G.M. Sheldrick, Acta Cryst.
(2008). A64, 112-122
;
_computing_structure_solution 'SHELXS-97 (Sheldrick, 1990)'
_diffrn_ambient_temperature 295(2)
_diffrn_measured_fraction_theta_full 0.995
_diffrn_measured_fraction_theta_max 0.995
_diffrn_measurement_device_type 'Bruker SMART X2S'
_diffrn_measurement_method '\w scans'
_diffrn_radiation_monochromator 'doubly curved silicon crystal'
_diffrn_radiation_source 'micro-focus sealed tube'
_diffrn_radiation_type MoK\a
_diffrn_radiation_wavelength 0.71073
_diffrn_reflns_av_R_equivalents 0.0570
_diffrn_reflns_av_unetI/netI 0.0369
_diffrn_reflns_limit_h_max 8
_diffrn_reflns_limit_h_min -8
_diffrn_reflns_limit_k_max 14
_diffrn_reflns_limit_k_min -14
_diffrn_reflns_limit_l_max 11
_diffrn_reflns_limit_l_min -11
_diffrn_reflns_number 17743
_diffrn_reflns_theta_full 25.00
_diffrn_reflns_theta_max 25.00
_diffrn_reflns_theta_min 2.65
_exptl_absorpt_coefficient_mu 0.182
_exptl_absorpt_correction_T_max 0.9820
_exptl_absorpt_correction_T_min 0.9306
_exptl_absorpt_correction_type multi-scan
_exptl_absorpt_process_details 'SADABS V2008/1 (Bruker AXS)'
_exptl_crystal_colour colourless
_exptl_crystal_colour_primary colourless
_exptl_crystal_density_diffrn 1.241
_exptl_crystal_density_method 'not measured'
_exptl_crystal_description plate
_exptl_crystal_F_000 364
_exptl_crystal_size_max 0.4
_exptl_crystal_size_mid 0.35
_exptl_crystal_size_min 0.1
_refine_diff_density_max 0.194
_refine_diff_density_min -0.177
_refine_diff_density_rms 0.032
_refine_ls_abs_structure_details 'Flack H D (1983), Acta Cryst. A39, 876-881'
_refine_ls_abs_structure_Flack 0.00(9)
_refine_ls_extinction_coef 0.054(5)
_refine_ls_extinction_expression Fc^*^=kFc[1+0.001xFc^2^\l^3^/sin(2\q)]^-1/4^
_refine_ls_extinction_method SHELXL
_refine_ls_goodness_of_fit_ref 1.063
_refine_ls_hydrogen_treatment mixed
_refine_ls_matrix_type full
_refine_ls_number_parameters 236
_refine_ls_number_reflns 3179
_refine_ls_number_restraints 1
_refine_ls_restrained_S_all 1.063
_refine_ls_R_factor_all 0.0412
_refine_ls_R_factor_gt 0.0372
_refine_ls_shift/su_max 0.000
_refine_ls_shift/su_mean 0.000
_refine_ls_structure_factor_coef Fsqd
_refine_ls_weighting_details 'calc w=1/[\s^2^(Fo^2^)+(0.0570P)^2^+0.0628P] where P=(Fo^2^+2Fc^2^)/3'
_refine_ls_weighting_scheme calc
_refine_ls_wR_factor_gt 0.0989
_refine_ls_wR_factor_ref 0.1023
_reflns_number_gt 2914
_reflns_number_total 3179
_reflns_threshold_expression >2sigma(I)
_cod_data_source_file ol3012666_si_003.cif
_cod_data_source_block p21_0m
_cod_depositor_comments 'Adding full bibliography for 1507839.cif.'
_cod_database_code 1507839

loop_
_space_group_symop_id
_space_group_symop_operation_xyz
1 'x, y, z'
2 '-x, y+1/2, -z'

loop_
_atom_site_label
_atom_site_type_symbol
_atom_site_fract_x
_atom_site_fract_y
_atom_site_fract_z
_atom_site_U_iso_or_equiv
_atom_site_adp_type
_atom_site_occupancy
_atom_site_symmetry_multiplicity
_atom_site_calc_flag
_atom_site_refinement_flags
C1 C 0.0989(3) 0.33952(16) 1.0110(2) 0.0440(4) Uani 1 1 d .
C2 C 0.1369(4) 0.4447(2) 1.0906(3) 0.0591(6) Uani 1 1 d .
C3 C -0.0047(2) 0.35457(17) 0.8634(2) 0.0432(4) Uani 1 1 d .
C4 C -0.1922(3) 0.4038(2) 0.8678(2) 0.0574(5) Uani 1 1 d .
H4A H -0.2293 0.3856 0.9540 0.069 Uiso 1 1 calc R
H4B H -0.1844 0.4819 0.8626 0.069 Uiso 1 1 calc R
C5 C 0.1002(3) 0.4242(2) 0.7761(2) 0.0499(5) Uani 1 1 d .
C6 C 0.0241(3) 0.4252(3) 0.6236(2) 0.0669(7) Uani 1 1 d .
H6 H -0.1039 0.4450 0.6132 0.080 Uiso 1 1 calc R
C7 C 0.1213(5) 0.5127(3) 0.5536(4) 0.0990(11) Uani 1 1 d .
H7A H 0.1050 0.5816 0.5942 0.149 Uiso 1 1 calc R
H7B H 0.0720 0.5150 0.4583 0.149 Uiso 1 1 calc R
H7C H 0.2479 0.4962 0.5646 0.149 Uiso 1 1 calc R
C8 C 0.0365(7) 0.3164(4) 0.5595(3) 0.1166(13) Uani 1 1 d .
H8A H 0.1610 0.2955 0.5674 0.175 Uiso 1 1 calc R
H8B H -0.0165 0.3197 0.4650 0.175 Uiso 1 1 calc R
H8C H -0.0271 0.2641 0.6051 0.175 Uiso 1 1 calc R
C9 C 0.5049(5) 0.2064(4) 1.2540(4) 0.1017(11) Uani 1 1 d .
H9A H 0.5732 0.1404 1.2486 0.122 Uiso 1 1 calc R
H9B H 0.5798 0.2669 1.2359 0.122 Uiso 1 1 calc R
C10 C 0.4594(9) 0.2168(6) 1.3868(5) 0.173(3) Uani 1 1 d .
H10A H 0.3834 0.2790 1.3896 0.260 Uiso 1 1 calc R
H10B H 0.5677 0.2254 1.4521 0.260 Uiso 1 1 calc R
H10C H 0.3964 0.1532 1.4082 0.260 Uiso 1 1 calc R
C11 C 0.4048(5) 0.1018(3) 0.8738(4) 0.0804(8) Uani 1 1 d .
H2A H 0.216(4) 0.485(2) 1.048(3) 0.065(7) Uiso 1 1 d .
H2B H 0.027(5) 0.475(3) 1.100(3) 0.077(9) Uiso 1 1 d .
H2C H 0.196(4) 0.436(3) 1.182(3) 0.082(9) Uiso 1 1 d .
H5A H 0.215(4) 0.398(2) 0.778(2) 0.056(6) Uiso 1 1 d .
H5B H 0.101(3) 0.499(2) 0.803(2) 0.051(6) Uiso 1 1 d .
H3 H -0.023(3) 0.2868(19) 0.8222(19) 0.037(5) Uiso 1 1 d .
H11A H 0.523(5) 0.142(3) 0.881(3) 0.090(10) Uiso 1 1 d .
H11B H 0.430(6) 0.045(4) 0.967(5) 0.140(15) Uiso 1 1 d .
C12 C 0.3409(6) 0.0506(3) 0.7427(4) 0.1129(13) Uani 1 1 d .
H12A H 0.3112 0.1053 0.6742 0.169 Uiso 1 1 calc R
H12B H 0.2355 0.0082 0.7491 0.169 Uiso 1 1 calc R
H12C H 0.4339 0.0047 0.7187 0.169 Uiso 1 1 calc R
N1 N -0.0177(2) 0.26600(19) 1.08628(19) 0.0575(4) Uani 1 1 d .
N2 N -0.3308(3) 0.3641(3) 0.7541(3) 0.0807(7) Uani 1 1 d .
O1 O 0.2684(2) 0.17902(15) 0.9030(2) 0.0750(5) Uani 1 1 d .
O2 O 0.3406(2) 0.20380(18) 1.1518(2) 0.0841(6) Uani 1 1 d .
O3 O 0.4647(2) 0.34096(15) 0.99919(19) 0.0676(5) Uani 1 1 d .
O4 O -0.0520(3) 0.2963(2) 1.19547(19) 0.0900(7) Uani 1 1 d .
O5 O -0.0724(3) 0.18223(15) 1.0308(2) 0.0828(6) Uani 1 1 d .
O6 O -0.4384(3) 0.4285(3) 0.6979(3) 0.1343(12) Uani 1 1 d .
O7 O -0.3330(3) 0.2694(3) 0.7258(3) 0.1068(8) Uani 1 1 d .
P1 P 0.31706(7) 0.26778(4) 1.01532(6) 0.05345(19) Uani 1 1 d .

loop_
_atom_site_aniso_label
_atom_site_aniso_U_11
_atom_site_aniso_U_22
_atom_site_aniso_U_33
_atom_site_aniso_U_23
_atom_site_aniso_U_13
_atom_site_aniso_U_12
C1 0.0390(10) 0.0442(10) 0.0485(10) 0.0001(8) 0.0061(8) -0.0013(9)
C2 0.0584(15) 0.0579(14) 0.0594(14) -0.0117(11) 0.0053(12) -0.0053(12)
C3 0.0356(10) 0.0443(10) 0.0486(11) -0.0043(9) 0.0036(8) 0.0013(8)
C4 0.0370(11) 0.0679(14) 0.0671(13) 0.0012(11) 0.0076(9) 0.0045(10)
C5 0.0405(12) 0.0527(12) 0.0556(12) 0.0041(10) 0.0054(9) -0.0004(9)
C6 0.0505(13) 0.0931(19) 0.0548(12) 0.0156(14) 0.0022(10) 0.0006(13)
C7 0.0767(19) 0.138(3) 0.0791(19) 0.048(2) 0.0041(15) -0.0080(19)
C8 0.162(4) 0.134(3) 0.0578(16) -0.018(2) 0.030(2) -0.014(3)
C9 0.0750(19) 0.137(3) 0.084(2) 0.036(2) -0.0119(15) 0.011(2)
C10 0.181(5) 0.252(7) 0.082(3) -0.031(3) 0.005(3) 0.059(5)
C11 0.0680(18) 0.0647(16) 0.112(2) -0.0032(16) 0.0257(16) 0.0159(14)
C12 0.129(3) 0.092(2) 0.122(3) -0.029(2) 0.031(3) 0.028(2)
N1 0.0516(10) 0.0627(11) 0.0587(10) 0.0066(11) 0.0100(8) -0.0008(10)
N2 0.0383(11) 0.125(2) 0.0770(15) 0.0085(16) 0.0040(10) -0.0070(13)
O1 0.0507(10) 0.0685(10) 0.1030(14) -0.0185(10) 0.0044(9) 0.0187(8)
O2 0.0567(10) 0.1017(15) 0.0874(12) 0.0401(12) -0.0077(9) -0.0015(10)
O3 0.0421(8) 0.0794(11) 0.0814(11) 0.0075(9) 0.0104(7) 0.0010(8)
O4 0.0945(14) 0.1175(19) 0.0650(11) -0.0016(11) 0.0345(10) -0.0214(12)
O5 0.0960(14) 0.0556(10) 0.1022(14) 0.0002(10) 0.0322(11) -0.0256(10)
O6 0.0569(13) 0.206(3) 0.129(2) 0.041(2) -0.0179(13) 0.0277(18)
O7 0.0743(14) 0.137(2) 0.1031(16) -0.0200(18) -0.0032(11) -0.0390(16)
P1 0.0406(3) 0.0569(3) 0.0612(3) 0.0069(3) 0.0034(2) 0.0053(3)

loop_
_atom_type_symbol
_atom_type_description
_atom_type_scat_dispersion_real
_atom_type_scat_dispersion_imag
_atom_type_scat_source
C C 0.0033 0.0016 'International Tables Vol C Tables 4.2.6.8 and 6.1.1.4'
H H 0.0000 0.0000 'International Tables Vol C Tables 4.2.6.8 and 6.1.1.4'
N N 0.0061 0.0033 'International Tables Vol C Tables 4.2.6.8 and 6.1.1.4'
O O 0.0106 0.0060 'International Tables Vol C Tables 4.2.6.8 and 6.1.1.4'
P P 0.1023 0.0942 'International Tables Vol C Tables 4.2.6.8 and 6.1.1.4'

loop_
_geom_angle_atom_site_label_1
_geom_angle_atom_site_label_2
_geom_angle_atom_site_label_3
_geom_angle
C2 C1 C3 114.17(18)
C2 C1 N1 108.94(19)
C2 C1 P1 107.85(16)
C3 C1 P1 112.47(13)
N1 C1 C3 107.05(15)
N1 C1 P1 106.01(13)
C4 C3 C1 109.78(16)
C5 C3 C1 112.23(16)
C5 C3 C4 110.55(18)
N2 C4 C3 112.1(2)
C3 C5 C6 115.05(19)
C5 C6 C7 109.1(2)
C8 C6 C5 112.0(3)
C8 C6 C7 112.0(3)
C10 C9 O2 110.1(4)
C12 C11 O1 108.8(3)
O4 N1 C1 118.2(2)
O5 N1 C1 117.44(18)
O5 N1 O4 124.3(2)
O6 N2 C4 117.8(3)
O7 N2 C4 118.7(3)
O7 N2 O6 123.5(3)
C11 O1 P1 120.63(19)
C9 O2 P1 123.9(2)
O1 P1 C1 102.49(9)
O2 P1 C1 103.76(10)
O2 P1 O1 104.21(12)
O3 P1 C1 112.54(10)
O3 P1 O1 116.70(11)
O3 P1 O2 115.53(11)

loop_
_geom_bond_atom_site_label_1
_geom_bond_atom_site_label_2
_geom_bond_distance
C1 C2 1.526(3)
C1 C3 1.556(3)
C1 N1 1.539(3)
C1 P1 1.856(2)
C3 C4 1.541(3)
C3 C5 1.529(3)
C4 N2 1.489(4)
C5 C6 1.531(3)
C6 C7 1.534(4)
C6 C8 1.499(5)
C9 C10 1.423(6)
C9 O2 1.465(4)
C11 C12 1.458(5)
C11 O1 1.463(3)
N1 O4 1.215(3)
N1 O5 1.213(3)
N2 O6 1.205(4)
N2 O7 1.205(4)
O1 P1 1.566(2)
O2 P1 1.556(2)
O3 P1 1.4599(18)
